data_2221951
loop_
_publ_author_name
'Carvalho, Paulo'
'Furr, III, Edward B.'
'McCurdy, Christopher'

_publ_section_title
;(<i>E</i>)-Methyl
 2-[(2<i>S</i>,3<i>S</i>,12b<i>R</i>)-3-ethyl-8-methoxy-1,2,3,4,6,7,12,12b-octahydroindolo[2,3-<i>a</i>]quinolizin-2-yl]-3-methoxyacrylate
 ethanol solvate
;
_journal_coeditor_code BX2206
_journal_issue 6
_journal_name_full 'Acta Crystallographica Section E'
_journal_page_first o1441
_journal_page_last o1442
_journal_paper_doi 10.1107/S1600536809017309
_journal_volume 65
_journal_year 2009
_chemical_formula_moiety 'C23 H30 N2 O4 , C2 H6 O'
_chemical_formula_sum 'C25 H36 N2 O5'
_chemical_formula_weight 444.56
_chemical_name_common Mitragynine
_chemical_name_systematic
;(<i>E</i>)-methyl
2-[(2<i>S</i>,3<i>S</i>,12b<i>R</i>)-3-ethyl-8-methoxy-1,2,3,4,6,7,12,12b-\
octahydroindolo[2,3-<i>a</i>]quinolizin-2-yl]-3-methoxyacrylate ethanol
solvate
;
_space_group_IT_number 19
_symmetry_cell_setting orthorhombic
_symmetry_space_group_name_Hall 'P 2ac 2ab'
_symmetry_space_group_name_H-M 'P 21 21 21'
_atom_sites_solution_hydrogens geom
_atom_sites_solution_primary direct
_atom_sites_solution_secondary difmap
_audit_creation_method SHELXL97
_cell_angle_alpha 90.00
_cell_angle_beta 90.00
_cell_angle_gamma 90.00
_cell_formula_units_Z 4
_cell_length_a 7.60450(10)
_cell_length_b 11.7534(2)
_cell_length_c 26.5735(4)
_cell_measurement_reflns_used 3152
_cell_measurement_temperature 100(2)
_cell_measurement_theta_max 64.55
_cell_measurement_theta_min 3.33
_cell_volume 2375.11(6)
_computing_cell_refinement 'SAINT (Bruker, 2005)'
_computing_data_collection 'APEX2 (Bruker, 2005)'
_computing_data_reduction 'SAINT (Bruker, 2005)'
_computing_molecular_graphics 'SHELXTL (Sheldrick, 2008)'
_computing_publication_material
;
SHELXTL (Sheldrick, 2008) and ORTEP-3 (Farrugia, 1997)
;
_computing_structure_refinement 'SHELXL97 (Sheldrick, 2008)'
_computing_structure_solution 'SHELXS97 (Sheldrick, 2008)'
_diffrn_ambient_temperature 100(2)
_diffrn_measured_fraction_theta_full 1.000
_diffrn_measured_fraction_theta_max 1.000
_diffrn_measurement_device_type 'Bruker APEXII CCD'
_diffrn_measurement_method '\f and \w scans'
_diffrn_radiation_monochromator graphite
_diffrn_radiation_source 'Sealed Tube'
_diffrn_radiation_type CuK\a
_diffrn_radiation_wavelength 1.54178
_diffrn_reflns_av_R_equivalents 0.0828
_diffrn_reflns_av_sigmaI/netI 0.0349
_diffrn_reflns_limit_h_max 9
_diffrn_reflns_limit_h_min -9
_diffrn_reflns_limit_k_max 13
_diffrn_reflns_limit_k_min -13
_diffrn_reflns_limit_l_max 31
_diffrn_reflns_limit_l_min -31
_diffrn_reflns_number 34365
_diffrn_reflns_theta_full 66.39
_diffrn_reflns_theta_max 66.39
_diffrn_reflns_theta_min 3.33
_exptl_absorpt_coefficient_mu 0.697
_exptl_absorpt_correction_type none
_exptl_crystal_colour colourless
_exptl_crystal_density_diffrn 1.243
_exptl_crystal_density_method 'not measured'
_exptl_crystal_description needle
_exptl_crystal_F_000 960
_exptl_crystal_size_max 0.12
_exptl_crystal_size_mid 0.09
_exptl_crystal_size_min 0.06
_refine_diff_density_max 0.185
_refine_diff_density_min -0.179
_refine_ls_abs_structure_details 'Flack (1983), 1758 Friedel pairs'
_refine_ls_abs_structure_Flack 0.2(2)
_refine_ls_extinction_method none
_refine_ls_goodness_of_fit_ref 1.047
_refine_ls_hydrogen_treatment constr
_refine_ls_matrix_type full
_refine_ls_number_parameters 295
_refine_ls_number_reflns 4158
_refine_ls_number_restraints 0
_refine_ls_restrained_S_all 1.047
_refine_ls_R_factor_all 0.0444
_refine_ls_R_factor_gt 0.0358
_refine_ls_shift/su_max 0.001
_refine_ls_shift/su_mean 0.000
_refine_ls_structure_factor_coef Fsqd
_refine_ls_weighting_details 'calc w = 1/[\s^2^(Fo^2^)+(0.0469P)^2^+0.2771P] where P=(Fo^2^+2Fc^2^)/3'
_refine_ls_weighting_scheme calc
_refine_ls_wR_factor_gt 0.0843
_refine_ls_wR_factor_ref 0.0891
_reflns_number_gt 3649
_reflns_number_total 4158
_reflns_threshold_expression I>2\s(I)
_cod_data_source_file bx2206.cif
_cod_data_source_block I
_cod_database_code 2221951
_cod_database_fobs_code 2221951

loop_
_symmetry_equiv_pos_as_xyz
'x, y, z'
'-x+1/2, -y, z+1/2'
'-x, y+1/2, -z+1/2'
'x+1/2, -y+1/2, -z'

loop_
_atom_site_type_symbol
_atom_site_label
_atom_site_fract_x
_atom_site_fract_y
_atom_site_fract_z
_atom_site_U_iso_or_equiv
_atom_site_adp_type
_atom_site_calc_flag
_atom_site_refinement_flags
_atom_site_occupancy
_atom_site_disorder_assembly
_atom_site_disorder_group
C C3 0.3530(3) 0.08591(16) 0.79611(7) 0.0226(4) Uani d . 1 . .
H H3 0.2920 0.0127 0.7987 0.027 Uiso calc R 1 . .
C C2 0.3100(3) 0.13687(16) 0.74583(7) 0.0224(4) Uani d . 1 . .
C C14 0.2990(3) 0.15900(16) 0.84110(7) 0.0224(4) Uani d . 1 . .
H H14A 0.1750 0.1778 0.8388 0.027 Uiso calc R 1 . .
H H14B 0.3657 0.2293 0.8412 0.027 Uiso calc R 1 . .
C C5 0.6061(3) 0.00338(18) 0.75273(7) 0.0269(5) Uani d . 1 . .
H H5A 0.5360 -0.0647 0.7479 0.032 Uiso calc R 1 . .
H H5B 0.7275 -0.0197 0.7574 0.032 Uiso calc R 1 . .
C C16 0.2800(3) 0.14709(17) 0.93877(7) 0.0237(4) Uani d . 1 . .
C C21 0.5794(3) -0.00691(16) 0.84300(7) 0.0245(4) Uani d . 1 . .
H H21A 0.7032 -0.0267 0.8439 0.029 Uiso calc R 1 . .
H H21B 0.5124 -0.0769 0.8405 0.029 Uiso calc R 1 . .
C C20 0.5303(3) 0.05433(16) 0.89183(7) 0.0228(4) Uani d . 1 . .
H H20 0.5406 -0.0014 0.9191 0.027 Uiso calc R 1 . .
C C7 0.4161(3) 0.13592(16) 0.70469(7) 0.0234(4) Uani d . 1 . .
C C11 0.0631(3) 0.29780(17) 0.60685(8) 0.0301(5) Uani d . 1 . .
H H11 -0.0215 0.3322 0.5867 0.036 Uiso calc R 1 . .
C C17 0.2551(3) 0.25695(16) 0.94916(7) 0.0257(4) Uani d . 1 . .
H H17 0.2198 0.2764 0.9815 0.031 Uiso calc R 1 . .
C C8 0.3190(3) 0.19029(16) 0.66512(7) 0.0231(4) Uani d . 1 . .
C C10 0.2287(3) 0.27195(17) 0.58613(7) 0.0281(5) Uani d . 1 . .
H H10 0.2523 0.2904 0.5528 0.034 Uiso calc R 1 . .
C C6 0.5923(3) 0.07864(19) 0.70579(8) 0.0286(5) Uani d . 1 . .
H H6A 0.6847 0.1355 0.7063 0.034 Uiso calc R 1 . .
H H6B 0.6070 0.0325 0.6758 0.034 Uiso calc R 1 . .
C C15 0.3348(3) 0.09212(16) 0.88976(7) 0.0226(4) Uani d . 1 . .
H H15 0.2658 0.0220 0.8871 0.027 Uiso calc R 1 . .
C C9 0.3566(3) 0.21944(17) 0.61479(7) 0.0246(4) Uani d . 1 . .
C C13 0.1537(3) 0.21960(17) 0.68469(7) 0.0241(4) Uani d . 1 . .
C C12 0.0231(3) 0.27357(17) 0.65616(7) 0.0281(4) Uani d . 1 . .
H H12 -0.0856 0.2921 0.6699 0.034 Uiso calc R 1 . .
C C19 0.6535(3) 0.15316(18) 0.90462(8) 0.0268(4) Uani d . 1 . .
H H19A 0.6527 0.2068 0.8769 0.032 Uiso calc R 1 . .
H H19B 0.6081 0.1923 0.9340 0.032 Uiso calc R 1 . .
C C18 0.8419(3) 0.1177(2) 0.91491(9) 0.0359(5) Uani d . 1 . .
H H18A 0.8946 0.0905 0.8844 0.054 Uiso calc R 1 . .
H H18B 0.8432 0.0583 0.9397 0.054 Uiso calc R 1 . .
H H18C 0.9071 0.1819 0.9272 0.054 Uiso calc R 1 . .
C C24 0.2472(3) 0.06448(17) 0.98062(7) 0.0245(4) Uani d . 1 . .
C C22 0.5687(3) 0.2261(2) 0.54835(8) 0.0362(5) Uani d . 1 . .
H H22A 0.5535 0.3068 0.5450 0.054 Uiso calc R 1 . .
H H22B 0.4941 0.1875 0.5247 0.054 Uiso calc R 1 . .
H H22C 0.6892 0.2066 0.5418 0.054 Uiso calc R 1 . .
C C25 0.2001(4) 0.0389(2) 1.06740(8) 0.0398(6) Uani d . 1 . .
H H25A 0.2861 -0.0208 1.0688 0.060 Uiso calc R 1 . .
H H25B 0.0856 0.0065 1.0623 0.060 Uiso calc R 1 . .
H H25C 0.2013 0.0808 1.0984 0.060 Uiso calc R 1 . .
C C23 0.2173(4) 0.45082(18) 0.93323(9) 0.0393(6) Uani d . 1 . .
H H23A 0.2795 0.4710 0.9634 0.059 Uiso calc R 1 . .
H H23B 0.0936 0.4468 0.9402 0.059 Uiso calc R 1 . .
H H23C 0.2384 0.5073 0.9079 0.059 Uiso calc R 1 . .
C C27 0.7975(3) 0.33626(19) 0.79406(9) 0.0404(6) Uani d . 1 . .
H H27A 0.6948 0.3492 0.8149 0.048 Uiso calc R 1 . .
H H27B 0.7713 0.3627 0.7603 0.048 Uiso calc R 1 . .
C C26 0.9507(4) 0.4008(2) 0.81476(12) 0.0505(7) Uani d . 1 . .
H H26A 1.0519 0.3881 0.7939 0.076 Uiso calc R 1 . .
H H26B 0.9750 0.3752 0.8484 0.076 Uiso calc R 1 . .
H H26C 0.9235 0.4806 0.8153 0.076 Uiso calc R 1 . .
N N2 0.5446(2) 0.06406(13) 0.79818(6) 0.0223(4) Uani d . 1 . .
N N1 0.1505(2) 0.18655(14) 0.73471(6) 0.0237(4) Uani d . 1 . .
H H1 0.0642 0.1955 0.7552 0.028 Uiso calc R 1 . .
O O5 0.83716(18) 0.21863(12) 0.79292(5) 0.0297(3) Uani d . 1 . .
H H5 0.7462 0.1818 0.7960 0.045 Uiso calc R 1 . .
O O3 0.2266(2) -0.03588(11) 0.97486(5) 0.0323(3) Uani d . 1 . .
O O2 0.2782(2) 0.34155(11) 0.91554(5) 0.0303(3) Uani d . 1 . .
O O1 0.52291(19) 0.19211(12) 0.59849(5) 0.0310(3) Uani d . 1 . .
O O4 0.2410(2) 0.11472(11) 1.02612(5) 0.0343(4) Uani d . 1 . .

loop_
_atom_site_aniso_label
_atom_site_aniso_U_11
_atom_site_aniso_U_22
_atom_site_aniso_U_33
_atom_site_aniso_U_12
_atom_site_aniso_U_13
_atom_site_aniso_U_23
C3 0.0226(10) 0.0251(10) 0.0201(9) 0.0001(8) 0.0008(9) 0.0000(8)
C2 0.0197(10) 0.0247(10) 0.0226(9) -0.0004(8) -0.0025(8) -0.0016(8)
C14 0.0200(10) 0.0273(10) 0.0200(9) 0.0005(8) -0.0001(8) -0.0007(8)
C5 0.0234(11) 0.0319(11) 0.0253(10) 0.0065(9) -0.0002(8) -0.0038(8)
C16 0.0182(10) 0.0317(10) 0.0213(9) -0.0008(8) 0.0002(8) -0.0010(8)
C21 0.0229(10) 0.0281(10) 0.0226(10) 0.0029(8) -0.0003(8) 0.0007(8)
C20 0.0224(11) 0.0282(10) 0.0177(9) 0.0038(8) -0.0005(8) 0.0026(8)
C7 0.0236(10) 0.0263(10) 0.0204(9) -0.0017(8) -0.0004(8) -0.0023(8)
C11 0.0329(12) 0.0302(11) 0.0273(10) -0.0005(9) -0.0086(9) 0.0016(9)
C17 0.0236(11) 0.0309(11) 0.0227(10) -0.0034(9) 0.0005(9) 0.0013(8)
C8 0.0258(11) 0.0237(9) 0.0197(9) -0.0041(8) -0.0009(8) -0.0026(7)
C10 0.0363(12) 0.0287(10) 0.0193(9) -0.0048(10) -0.0024(9) 0.0007(8)
C6 0.0255(11) 0.0397(12) 0.0207(10) 0.0034(9) 0.0019(9) -0.0028(9)
C15 0.0209(10) 0.0257(10) 0.0213(10) -0.0012(8) 0.0009(8) -0.0010(8)
C9 0.0272(11) 0.0255(10) 0.0212(9) -0.0043(8) 0.0018(9) -0.0041(8)
C13 0.0262(11) 0.0243(9) 0.0218(9) -0.0031(8) -0.0015(8) -0.0015(8)
C12 0.0260(11) 0.0293(11) 0.0291(10) -0.0008(9) -0.0026(9) 0.0009(9)
C19 0.0235(11) 0.0340(11) 0.0229(10) 0.0016(9) -0.0020(9) -0.0024(8)
C18 0.0241(12) 0.0469(14) 0.0366(12) 0.0017(10) -0.0020(10) -0.0038(10)
C24 0.0181(10) 0.0314(11) 0.0240(10) 0.0005(9) 0.0029(9) -0.0051(8)
C22 0.0450(14) 0.0369(12) 0.0265(11) -0.0045(11) 0.0109(10) 0.0016(9)
C25 0.0561(17) 0.0359(12) 0.0275(11) -0.0033(11) 0.0084(11) 0.0037(9)
C23 0.0493(15) 0.0280(11) 0.0406(13) 0.0020(11) 0.0050(11) 0.0023(9)
C27 0.0389(14) 0.0370(12) 0.0452(13) 0.0090(10) 0.0105(12) 0.0091(10)
C26 0.0404(15) 0.0308(13) 0.0804(19) 0.0015(11) 0.0045(14) -0.0067(13)
N2 0.0185(8) 0.0288(9) 0.0196(8) 0.0024(7) -0.0006(7) -0.0012(7)
N1 0.0217(9) 0.0294(8) 0.0201(8) 0.0026(7) 0.0026(7) 0.0002(7)
O5 0.0237(7) 0.0330(7) 0.0326(8) 0.0005(6) 0.0038(7) 0.0013(6)
O3 0.0413(9) 0.0279(8) 0.0276(7) -0.0012(7) 0.0041(7) 0.0005(6)
O2 0.0394(9) 0.0246(7) 0.0269(7) 0.0017(7) 0.0045(6) -0.0020(5)
O1 0.0348(9) 0.0368(8) 0.0215(7) -0.0023(7) 0.0047(6) 0.0005(6)
O4 0.0527(10) 0.0285(7) 0.0216(7) -0.0041(7) 0.0050(7) 0.0012(6)

loop_
_atom_type_symbol
_atom_type_description
_atom_type_scat_dispersion_real
_atom_type_scat_dispersion_imag
_atom_type_scat_source
C C 0.0181 0.0091 'International Tables Vol C Tables 4.2.6.8 and 6.1.1.4'
H H 0.0000 0.0000 'International Tables Vol C Tables 4.2.6.8 and 6.1.1.4'
N N 0.0311 0.0180 'International Tables Vol C Tables 4.2.6.8 and 6.1.1.4'
O O 0.0492 0.0322 'International Tables Vol C Tables 4.2.6.8 and 6.1.1.4'

loop_
_geom_angle_atom_site_label_1
_geom_angle_atom_site_label_2
_geom_angle_atom_site_label_3
_geom_angle_site_symmetry_1
_geom_angle_site_symmetry_3
_geom_angle
_geom_angle_publ_flag
N2 C3 C2 . . 108.46(15) ?
N2 C3 C14 . . 109.44(16) ?
C2 C3 C14 . . 114.45(16) ?
N2 C3 H3 . . 108.1 ?
C2 C3 H3 . . 108.1 ?
C14 C3 H3 . . 108.1 ?
C7 C2 N1 . . 110.71(16) ?
C7 C2 C3 . . 125.74(18) ?
N1 C2 C3 . . 123.47(17) ?
C3 C14 C15 . . 108.83(15) ?
C3 C14 H14A . . 109.9 ?
C15 C14 H14A . . 109.9 ?
C3 C14 H14B . . 109.9 ?
C15 C14 H14B . . 109.9 ?
H14A C14 H14B . . 108.3 ?
N2 C5 C6 . . 111.38(16) ?
N2 C5 H5A . . 109.4 ?
C6 C5 H5A . . 109.4 ?
N2 C5 H5B . . 109.4 ?
C6 C5 H5B . . 109.4 ?
H5A C5 H5B . . 108.0 ?
C17 C16 C24 . . 116.77(17) ?
C17 C16 C15 . . 129.11(18) ?
C24 C16 C15 . . 114.11(16) ?
N2 C21 C20 . . 111.97(15) ?
N2 C21 H21A . . 109.2 ?
C20 C21 H21A . . 109.2 ?
N2 C21 H21B . . 109.2 ?
C20 C21 H21B . . 109.2 ?
H21A C21 H21B . . 107.9 ?
C21 C20 C19 . . 113.32(17) ?
C21 C20 C15 . . 109.77(16) ?
C19 C20 C15 . . 112.13(16) ?
C21 C20 H20 . . 107.1 ?
C19 C20 H20 . . 107.1 ?
C15 C20 H20 . . 107.1 ?
C2 C7 C8 . . 106.27(17) ?
C2 C7 C6 . . 121.23(18) ?
C8 C7 C6 . . 132.39(18) ?
C12 C11 C10 . . 121.73(19) ?
C12 C11 H11 . . 119.1 ?
C10 C11 H11 . . 119.1 ?
C16 C17 O2 . . 123.94(18) ?
C16 C17 H17 . . 118.0 ?
O2 C17 H17 . . 118.0 ?
C13 C8 C9 . . 118.26(18) ?
C13 C8 C7 . . 107.40(16) ?
C9 C8 C7 . . 134.32(19) ?
C9 C10 C11 . . 120.73(18) ?
C9 C10 H10 . . 119.6 ?
C11 C10 H10 . . 119.6 ?
C7 C6 C5 . . 109.66(16) ?
C7 C6 H6A . . 109.7 ?
C5 C6 H6A . . 109.7 ?
C7 C6 H6B . . 109.7 ?
C5 C6 H6B . . 109.7 ?
H6A C6 H6B . . 108.2 ?
C16 C15 C14 . . 117.18(16) ?
C16 C15 C20 . . 110.83(16) ?
C14 C15 C20 . . 110.24(15) ?
C16 C15 H15 . . 105.9 ?
C14 C15 H15 . . 105.9 ?
C20 C15 H15 . . 105.9 ?
O1 C9 C10 . . 125.35(17) ?
O1 C9 C8 . . 115.38(17) ?
C10 C9 C8 . . 119.27(18) ?
N1 C13 C12 . . 129.34(18) ?
N1 C13 C8 . . 107.59(17) ?
C12 C13 C8 . . 123.07(18) ?
C11 C12 C13 . . 116.90(19) ?
C11 C12 H12 . . 121.5 ?
C13 C12 H12 . . 121.5 ?
C18 C19 C20 . . 114.17(18) ?
C18 C19 H19A . . 108.7 ?
C20 C19 H19A . . 108.7 ?
C18 C19 H19B . . 108.7 ?
C20 C19 H19B . . 108.7 ?
H19A C19 H19B . . 107.6 ?
C19 C18 H18A . . 109.5 ?
C19 C18 H18B . . 109.5 ?
H18A C18 H18B . . 109.5 ?
C19 C18 H18C . . 109.5 ?
H18A C18 H18C . . 109.5 ?
H18B C18 H18C . . 109.5 ?
O3 C24 O4 . . 122.76(18) ?
O3 C24 C16 . . 124.37(17) ?
O4 C24 C16 . . 112.86(16) ?
O1 C22 H22A . . 109.5 ?
O1 C22 H22B . . 109.5 ?
H22A C22 H22B . . 109.5 ?
O1 C22 H22C . . 109.5 ?
H22A C22 H22C . . 109.5 ?
H22B C22 H22C . . 109.5 ?
O4 C25 H25A . . 109.5 ?
O4 C25 H25B . . 109.5 ?
H25A C25 H25B . . 109.5 ?
O4 C25 H25C . . 109.5 ?
H25A C25 H25C . . 109.5 ?
H25B C25 H25C . . 109.5 ?
O2 C23 H23A . . 109.5 ?
O2 C23 H23B . . 109.5 ?
H23A C23 H23B . . 109.5 ?
O2 C23 H23C . . 109.5 ?
H23A C23 H23C . . 109.5 ?
H23B C23 H23C . . 109.5 ?
O5 C27 C26 . . 109.7(2) ?
O5 C27 H27A . . 109.7 ?
C26 C27 H27A . . 109.7 ?
O5 C27 H27B . . 109.7 ?
C26 C27 H27B . . 109.7 ?
H27A C27 H27B . . 108.2 ?
C27 C26 H26A . . 109.5 ?
C27 C26 H26B . . 109.5 ?
H26A C26 H26B . . 109.5 ?
C27 C26 H26C . . 109.5 ?
H26A C26 H26C . . 109.5 ?
H26B C26 H26C . . 109.5 ?
C21 N2 C5 . . 109.23(14) ?
C21 N2 C3 . . 107.72(15) ?
C5 N2 C3 . . 111.39(15) ?
C2 N1 C13 . . 108.02(16) ?
C2 N1 H1 . . 126.0 ?
C13 N1 H1 . . 126.0 ?
C27 O5 H5 . . 109.5 ?
C17 O2 C23 . . 113.49(15) ?
C9 O1 C22 . . 116.81(16) ?
C24 O4 C25 . . 114.73(16) ?

loop_
_geom_bond_atom_site_label_1
_geom_bond_atom_site_label_2
_geom_bond_site_symmetry_2
_geom_bond_distance
_geom_bond_publ_flag
C3 N2 . 1.481(3) ?
C3 C2 . 1.500(3) ?
C3 C14 . 1.528(2) ?
C3 H3 . 0.9800 ?
C2 C7 . 1.359(3) ?
C2 N1 . 1.378(3) ?
C14 C15 . 1.538(2) ?
C14 H14A . 0.9700 ?
C14 H14B . 0.9700 ?
C5 N2 . 1.479(2) ?
C5 C6 . 1.533(3) ?
C5 H5A . 0.9700 ?
C5 H5B . 0.9700 ?
C16 C17 . 1.334(3) ?
C16 C24 . 1.497(3) ?
C16 C15 . 1.512(3) ?
C21 N2 . 1.478(2) ?
C21 C20 . 1.530(3) ?
C21 H21A . 0.9700 ?
C21 H21B . 0.9700 ?
C20 C19 . 1.530(3) ?
C20 C15 . 1.553(3) ?
C20 H20 . 0.9800 ?
C7 C8 . 1.435(3) ?
C7 C6 . 1.500(3) ?
C11 C12 . 1.375(3) ?
C11 C10 . 1.408(3) ?
C11 H11 . 0.9300 ?
C17 O2 . 1.348(2) ?
C17 H17 . 0.9300 ?
C8 C13 . 1.403(3) ?
C8 C9 . 1.410(3) ?
C10 C9 . 1.381(3) ?
C10 H10 . 0.9300 ?
C6 H6A . 0.9700 ?
C6 H6B . 0.9700 ?
C15 H15 . 0.9800 ?
C9 O1 . 1.375(2) ?
C13 N1 . 1.385(2) ?
C13 C12 . 1.401(3) ?
C12 H12 . 0.9300 ?
C19 C18 . 1.517(3) ?
C19 H19A . 0.9700 ?
C19 H19B . 0.9700 ?
C18 H18A . 0.9600 ?
C18 H18B . 0.9600 ?
C18 H18C . 0.9600 ?
C24 O3 . 1.200(2) ?
C24 O4 . 1.346(2) ?
C22 O1 . 1.434(2) ?
C22 H22A . 0.9600 ?
C22 H22B . 0.9600 ?
C22 H22C . 0.9600 ?
C25 O4 . 1.447(2) ?
C25 H25A . 0.9600 ?
C25 H25B . 0.9600 ?
C25 H25C . 0.9600 ?
C23 O2 . 1.444(3) ?
C23 H23A . 0.9600 ?
C23 H23B . 0.9600 ?
C23 H23C . 0.9600 ?
C27 O5 . 1.415(3) ?
C27 C26 . 1.495(4) ?
C27 H27A . 0.9700 ?
C27 H27B . 0.9700 ?
C26 H26A . 0.9600 ?
C26 H26B . 0.9600 ?
C26 H26C . 0.9600 ?
N1 H1 . 0.8600 ?
O5 H5 . 0.8200 ?

loop_
_geom_hbond_atom_site_label_D
_geom_hbond_atom_site_label_H
_geom_hbond_atom_site_label_A
_geom_hbond_site_symmetry_A
_geom_hbond_distance_DH
_geom_hbond_distance_HA
_geom_hbond_distance_DA
_geom_hbond_angle_DHA
O5 H5 N2 . 0.82 2.07 2.876(2) 169.1
N1 H1 O5 1_455 0.86 2.01 2.866(2) 170.4

loop_
_cod_related_entry_id
_cod_related_entry_database
_cod_related_entry_code
1 ChemSpider 30655779
